data_7102992
loop_
_publ_author_name
'Vardelle, Emilie'
'Gamba-Sanchez, Diego'
'Martin-Mingot, Agn\`es'
'Jouannetaud, Marie-Paule'
'Thibaudeau, S\'ebastien'
'Marrot, J\'er\^ome'

_publ_section_title
;
 Cyclisation/fluorination of nitrogen containing dienes in superacid
 HF-SbF5: a new route to 3- and 4-fluoropiperidines.
;
_journal_issue 12
_journal_name_full 'Chemical communications (Cambridge, England)'
_journal_page_first 1473
_journal_page_last 1475
_journal_paper_doi 10.1039/b719309b
_journal_year 2008
_chemical_formula_sum 'C13 H15 F N2 O3'
_chemical_formula_weight 266.27
_chemical_name_systematic
;
?
;
_space_group_IT_number 2
_symmetry_cell_setting triclinic
_symmetry_space_group_name_Hall '-P 1'
_symmetry_space_group_name_H-M 'P -1'
_atom_sites_solution_hydrogens geom
_atom_sites_solution_primary direct
_atom_sites_solution_secondary difmap
_audit_creation_method SHELXL-97
_cell_angle_alpha 79.479(2)
_cell_angle_beta 80.510(2)
_cell_angle_gamma 78.922(2)
_cell_formula_units_Z 2
_cell_length_a 6.6927(3)
_cell_length_b 8.2566(3)
_cell_length_c 12.1565(5)
_cell_measurement_reflns_used 5746
_cell_measurement_temperature 293(2)
_cell_measurement_theta_max 24.88
_cell_measurement_theta_min 2.74
_cell_volume 642.26(5)
_computing_cell_refinement 'Bruker APEX2'
_computing_data_collection 'Bruker APEX2'
_computing_data_reduction 'Bruker SAINT'
_computing_molecular_graphics 'Bruker SHELXTL'
_computing_publication_material 'Bruker SHELXTL'
_computing_structure_refinement 'SHELXL-97 (Sheldrick, 1997)'
_computing_structure_solution 'SHELXS-97 (Sheldrick, 1990)'
_diffrn_ambient_temperature 293(2)
_diffrn_detector_area_resol_mean 512x512
_diffrn_measured_fraction_theta_full 1.000
_diffrn_measured_fraction_theta_max 1.000
_diffrn_measurement_device_type 'CCD area detector'
_diffrn_measurement_method 'phi and omega scans'
_diffrn_radiation_monochromator graphite
_diffrn_radiation_source 'fine-focus sealed tube'
_diffrn_radiation_type MoK\a
_diffrn_radiation_wavelength 0.71073
_diffrn_reflns_av_R_equivalents 0.0256
_diffrn_reflns_av_sigmaI/netI 0.0164
_diffrn_reflns_limit_h_max 7
_diffrn_reflns_limit_h_min -7
_diffrn_reflns_limit_k_max 9
_diffrn_reflns_limit_k_min -9
_diffrn_reflns_limit_l_max 14
_diffrn_reflns_limit_l_min -14
_diffrn_reflns_number 13438
_diffrn_reflns_theta_full 25.00
_diffrn_reflns_theta_max 25.00
_diffrn_reflns_theta_min 1.72
_exptl_absorpt_coefficient_mu 0.108
_exptl_absorpt_correction_T_max 0.9935
_exptl_absorpt_correction_T_min 0.9683
_exptl_absorpt_correction_type multi-scan
_exptl_absorpt_process_details 'SADABS (Sheldrick, V2.10)'
_exptl_crystal_colour colourless
_exptl_crystal_density_diffrn 1.377
_exptl_crystal_density_meas 0
_exptl_crystal_density_method 'not measured'
_exptl_crystal_description parallelepiped
_exptl_crystal_F_000 280
_exptl_crystal_size_max 0.30
_exptl_crystal_size_mid 0.20
_exptl_crystal_size_min 0.06
_refine_diff_density_max 0.163
_refine_diff_density_min -0.232
_refine_diff_density_rms 0.045
_refine_ls_extinction_method none
_refine_ls_goodness_of_fit_ref 1.136
_refine_ls_hydrogen_treatment constr
_refine_ls_matrix_type full
_refine_ls_number_parameters 173
_refine_ls_number_reflns 2260
_refine_ls_number_restraints 0
_refine_ls_restrained_S_all 1.136
_refine_ls_R_factor_all 0.0439
_refine_ls_R_factor_gt 0.0366
_refine_ls_shift/su_max 0.000
_refine_ls_shift/su_mean 0.000
_refine_ls_structure_factor_coef Fsqd
_refine_ls_weighting_details 'calc w=1/[\s^2^(Fo^2^)+(0.0777P)^2^+0.0821P] where P=(Fo^2^+2Fc^2^)/3'
_refine_ls_weighting_scheme calc
_refine_ls_wR_factor_gt 0.1177
_refine_ls_wR_factor_ref 0.1315
_reflns_number_gt 1917
_reflns_number_total 2260
_reflns_threshold_expression &gt;2sigma(I)
_cod_data_source_file b719309b.txt
_cod_data_source_block 2j
_cod_depositor_comments
;
The following automatic conversions were performed:
'_symmetry_cell_setting' value 'Triclinic' changed to 'triclinic'
according to '/home/saulius/struct/CIF-dictionaries/cif_core.dic'
dictionary named 'cif_core.dic' version 2.4.1 from 2010-06-29.

Automatic conversion script
Id: cif_fix_enum 1527 2010-12-29 10:47:43Z saulius 
;
_cod_original_sg_symbol_H-M P-1
_cod_database_code 7102992

loop_
_symmetry_equiv_pos_as_xyz
'x, y, z'
'-x, -y, -z'

loop_
_atom_site_label
_atom_site_type_symbol
_atom_site_fract_x
_atom_site_fract_y
_atom_site_fract_z
_atom_site_U_iso_or_equiv
_atom_site_adp_type
_atom_site_occupancy
_atom_site_symmetry_multiplicity
_atom_site_calc_flag
_atom_site_refinement_flags
_atom_site_disorder_assembly
_atom_site_disorder_group
F1 F 0.11822(17) -0.04181(12) 0.81230(8) 0.0633(3) Uani 1 1 d . . .
N1 N 0.05269(18) 0.20028(16) 0.55588(10) 0.0436(3) Uani 1 1 d . . .
C2 C 0.2379(2) 0.0798(2) 0.57740(13) 0.0468(4) Uani 1 1 d . . .
H2A H 0.3395 0.0864 0.5106 0.056 Uiso 1 1 calc R . .
H2B H 0.2051 -0.0323 0.5936 0.056 Uiso 1 1 calc R . .
C3 C 0.3257(3) 0.1141(2) 0.67572(15) 0.0542(4) Uani 1 1 d . . .
H3A H 0.3771 0.2191 0.6548 0.065 Uiso 1 1 calc R . .
H3B H 0.4406 0.0265 0.6927 0.065 Uiso 1 1 calc R . .
C2' C -0.1074(2) 0.2005(2) 0.65366(14) 0.0541(5) Uani 1 1 d . . .
H2'A H -0.1520 0.0925 0.6720 0.065 Uiso 1 1 calc R . .
H2'B H -0.2250 0.2846 0.6357 0.065 Uiso 1 1 calc R . .
C3' C -0.0272(3) 0.2366(2) 0.75366(15) 0.0647(5) Uani 1 1 d . . .
H3'A H -0.0031 0.3513 0.7388 0.078 Uiso 1 1 calc R . .
H3'B H -0.1310 0.2258 0.8192 0.078 Uiso 1 1 calc R . .
C4 C 0.1685(3) 0.1225(2) 0.78018(14) 0.0539(4) Uani 1 1 d . . .
C5 C 0.0211(2) 0.30295(18) 0.45859(12) 0.0382(4) Uani 1 1 d . . .
C6 C 0.1959(2) 0.30992(17) 0.36354(12) 0.0367(3) Uani 1 1 d . . .
C7 C 0.1627(2) 0.28017(19) 0.25984(12) 0.0427(4) Uani 1 1 d . . .
H7 H 0.0389 0.2504 0.2528 0.051 Uiso 1 1 calc R . .
C8 C 0.3117(2) 0.2943(2) 0.16702(12) 0.0455(4) Uani 1 1 d . . .
H8 H 0.2906 0.2726 0.0978 0.055 Uiso 1 1 calc R . .
C7' C 0.3797(2) 0.35830(18) 0.37301(12) 0.0401(4) Uani 1 1 d . . .
H7' H 0.4023 0.3794 0.4421 0.048 Uiso 1 1 calc R . .
C8' C 0.5286(2) 0.37516(19) 0.28045(12) 0.0413(4) Uani 1 1 d . . .
H8' H 0.6510 0.4086 0.2862 0.050 Uiso 1 1 calc R . .
C9 C 0.4920(2) 0.34133(18) 0.17941(12) 0.0404(4) Uani 1 1 d . . .
C10 C 0.2513(5) 0.1558(3) 0.8805(2) 0.0953(8) Uani 1 1 d . . .
H10A H 0.1489 0.1474 0.9457 0.143 Uiso 1 1 calc R . .
H10B H 0.2858 0.2661 0.8651 0.143 Uiso 1 1 calc R . .
H10C H 0.3719 0.0752 0.8945 0.143 Uiso 1 1 calc R . .
N2 N 0.6512(2) 0.35545(18) 0.08091(11) 0.0510(4) Uani 1 1 d . . .
O1 O 0.6237(2) 0.3103(2) -0.00446(10) 0.0724(4) Uani 1 1 d . . .
O2 O 0.8022(2) 0.41221(19) 0.08888(11) 0.0707(4) Uani 1 1 d . . .
O3 O -0.14539(16) 0.39021(15) 0.44368(9) 0.0524(3) Uani 1 1 d . . .

loop_
_atom_site_aniso_label
_atom_site_aniso_U_11
_atom_site_aniso_U_22
_atom_site_aniso_U_33
_atom_site_aniso_U_23
_atom_site_aniso_U_13
_atom_site_aniso_U_12
F1 0.0824(8) 0.0493(6) 0.0574(6) 0.0005(4) -0.0124(5) -0.0148(5)
N1 0.0364(6) 0.0471(7) 0.0410(7) -0.0036(5) -0.0001(5) 0.0013(5)
C2 0.0427(8) 0.0445(8) 0.0445(8) -0.0038(6) -0.0004(6) 0.0061(6)
C3 0.0483(9) 0.0539(10) 0.0595(10) 0.0004(8) -0.0134(8) -0.0095(7)
C2' 0.0396(8) 0.0576(10) 0.0524(9) 0.0034(8) 0.0059(7) 0.0011(7)
C3' 0.0807(13) 0.0555(10) 0.0462(9) -0.0087(8) 0.0091(9) 0.0036(9)
C4 0.0749(11) 0.0423(9) 0.0471(9) -0.0069(7) -0.0120(8) -0.0130(8)
C5 0.0364(7) 0.0409(8) 0.0395(8) -0.0115(6) -0.0093(6) -0.0031(6)
C6 0.0386(7) 0.0341(7) 0.0365(7) -0.0061(6) -0.0089(6) 0.0001(6)
C7 0.0428(8) 0.0483(8) 0.0405(8) -0.0093(6) -0.0122(6) -0.0078(6)
C8 0.0540(9) 0.0520(9) 0.0327(7) -0.0096(6) -0.0123(6) -0.0055(7)
C7' 0.0421(8) 0.0454(8) 0.0351(7) -0.0109(6) -0.0112(6) -0.0033(6)
C8' 0.0376(7) 0.0435(8) 0.0433(8) -0.0050(6) -0.0105(6) -0.0051(6)
C9 0.0431(8) 0.0396(8) 0.0337(7) -0.0016(6) -0.0053(6) 0.0007(6)
C10 0.148(2) 0.0841(16) 0.0697(14) -0.0187(12) -0.0402(15) -0.0300(16)
N2 0.0508(8) 0.0545(8) 0.0393(8) 0.0025(6) -0.0030(6) -0.0003(6)
O1 0.0758(9) 0.0985(11) 0.0386(7) -0.0174(7) 0.0024(6) -0.0062(8)
O2 0.0585(8) 0.0878(10) 0.0607(8) 0.0020(7) 0.0035(6) -0.0224(7)
O3 0.0379(6) 0.0688(8) 0.0466(6) -0.0101(5) -0.0108(5) 0.0063(5)

loop_
_atom_type_symbol
_atom_type_description
_atom_type_scat_dispersion_real
_atom_type_scat_dispersion_imag
_atom_type_scat_source
C C 0.0033 0.0016 'International Tables Vol C Tables 4.2.6.8 and 6.1.1.4'
H H 0.0000 0.0000 'International Tables Vol C Tables 4.2.6.8 and 6.1.1.4'
N N 0.0061 0.0033 'International Tables Vol C Tables 4.2.6.8 and 6.1.1.4'
O O 0.0106 0.0060 'International Tables Vol C Tables 4.2.6.8 and 6.1.1.4'
F F 0.0171 0.0103 'International Tables Vol C Tables 4.2.6.8 and 6.1.1.4'

loop_
_geom_angle_atom_site_label_1
_geom_angle_atom_site_label_2
_geom_angle_atom_site_label_3
_geom_angle
_geom_angle_site_symmetry_1
_geom_angle_site_symmetry_3
_geom_angle_publ_flag
C5 N1 C2 126.47(12) . . ?
C5 N1 C2' 120.59(12) . . ?
C2 N1 C2' 112.94(12) . . ?
N1 C2 C3 110.77(13) . . ?
N1 C2 H2A 109.5 . . ?
C3 C2 H2A 109.5 . . ?
N1 C2 H2B 109.5 . . ?
C3 C2 H2B 109.5 . . ?
H2A C2 H2B 108.1 . . ?
C2 C3 C4 112.34(14) . . ?
C2 C3 H3A 109.1 . . ?
C4 C3 H3A 109.1 . . ?
C2 C3 H3B 109.1 . . ?
C4 C3 H3B 109.1 . . ?
H3A C3 H3B 107.9 . . ?
N1 C2' C3' 110.32(14) . . ?
N1 C2' H2'A 109.6 . . ?
C3' C2' H2'A 109.6 . . ?
N1 C2' H2'B 109.6 . . ?
C3' C2' H2'B 109.6 . . ?
H2'A C2' H2'B 108.1 . . ?
C4 C3' C2' 113.20(14) . . ?
C4 C3' H3'A 108.9 . . ?
C2' C3' H3'A 108.9 . . ?
C4 C3' H3'B 108.9 . . ?
C2' C3' H3'B 108.9 . . ?
H3'A C3' H3'B 107.8 . . ?
F1 C4 C3' 106.29(15) . . ?
F1 C4 C10 105.05(15) . . ?
C3' C4 C10 114.17(17) . . ?
F1 C4 C3 105.46(13) . . ?
C3' C4 C3 111.19(14) . . ?
C10 C4 C3 113.79(18) . . ?
O3 C5 N1 122.64(13) . . ?
O3 C5 C6 118.47(13) . . ?
N1 C5 C6 118.89(12) . . ?
C7 C6 C7' 119.41(13) . . ?
C7 C6 C5 117.48(13) . . ?
C7' C6 C5 122.88(12) . . ?
C8 C7 C6 120.71(14) . . ?
C8 C7 H7 119.6 . . ?
C6 C7 H7 119.6 . . ?
C9 C8 C7 118.41(13) . . ?
C9 C8 H8 120.8 . . ?
C7 C8 H8 120.8 . . ?
C8' C7' C6 120.42(13) . . ?
C8' C7' H7' 119.8 . . ?
C6 C7' H7' 119.8 . . ?
C9 C8' C7' 118.55(13) . . ?
C9 C8' H8' 120.7 . . ?
C7' C8' H8' 120.7 . . ?
C8 C9 C8' 122.48(14) . . ?
C8 C9 N2 118.48(13) . . ?
C8' C9 N2 119.04(14) . . ?
C4 C10 H10A 109.5 . . ?
C4 C10 H10B 109.5 . . ?
H10A C10 H10B 109.5 . . ?
C4 C10 H10C 109.5 . . ?
H10A C10 H10C 109.5 . . ?
H10B C10 H10C 109.5 . . ?
O1 N2 O2 123.68(14) . . ?
O1 N2 C9 117.91(14) . . ?
O2 N2 C9 118.41(14) . . ?

loop_
_geom_bond_atom_site_label_1
_geom_bond_atom_site_label_2
_geom_bond_distance
_geom_bond_site_symmetry_2
_geom_bond_publ_flag
F1 C4 1.4301(19) . ?
N1 C5 1.3451(19) . ?
N1 C2 1.4603(19) . ?
N1 C2' 1.4632(19) . ?
C2 C3 1.507(2) . ?
C2 H2A 0.9700 . ?
C2 H2B 0.9700 . ?
C3 C4 1.513(2) . ?
C3 H3A 0.9700 . ?
C3 H3B 0.9700 . ?
C2' C3' 1.505(3) . ?
C2' H2'A 0.9700 . ?
C2' H2'B 0.9700 . ?
C3' C4 1.503(3) . ?
C3' H3'A 0.9700 . ?
C3' H3'B 0.9700 . ?
C4 C10 1.508(3) . ?
C5 O3 1.2266(17) . ?
C5 C6 1.504(2) . ?
C6 C7 1.387(2) . ?
C6 C7' 1.392(2) . ?
C7 C8 1.381(2) . ?
C7 H7 0.9300 . ?
C8 C9 1.375(2) . ?
C8 H8 0.9300 . ?
C7' C8' 1.380(2) . ?
C7' H7' 0.9300 . ?
C8' C9 1.378(2) . ?
C8' H8' 0.9300 . ?
C9 N2 1.469(2) . ?
C10 H10A 0.9600 . ?
C10 H10B 0.9600 . ?
C10 H10C 0.9600 . ?
N2 O1 1.2167(19) . ?
N2 O2 1.2172(19) . ?

loop_
_cod_related_entry_id
_cod_related_entry_database
_cod_related_entry_code
1 ChemSpider 21118622
